data_1535662
loop_
_publ_author_name
'Troyanov, S.I.'
'Morozov, I.V.'
'Korenev, Yu.M.'

_publ_section_title
;
 Refinement of the crystal structure and the study of thermal stability of
 CuSiF6(H2O)4.
;
_journal_name_full 'Zhurnal Neorganicheskoi Khimii'
_journal_page_first 380
_journal_page_last 387
_journal_volume 37
_journal_year 1992
_chemical_formula_sum 'Cu F6 H8 O4 Si'
_chemical_name_systematic 'Cu (Si F6) (H2 O)4'
_space_group_IT_number 14
_symmetry_space_group_name_Hall '-P 2bc'
_symmetry_space_group_name_H-M 'P 1 1 21/b'
_cell_angle_alpha 90
_cell_angle_beta 90
_cell_angle_gamma 105.23
_cell_formula_units_Z 2
_cell_length_a 5.346
_cell_length_b 7.221
_cell_length_c 9.618
_cell_volume 358.248
_citation_journal_id_ASTM ZNOKAQ
_cod_data_source_file Troyanov_ZNOKAQ_1992_1250.cif
_cod_data_source_block H8Cu1F6O4Si1
_cod_original_cell_volume 358.2482
_cod_original_sg_symbol_Hall '-P 2ybc (-x,z,y)'
_cod_original_formula_sum 'H8 Cu1 F6 O4 Si1'
_cod_database_code 1535662

loop_
_symmetry_equiv_pos_as_xyz
x,y,z
-x,-y+1/2,z+1/2
-x,-y,-z
x,y-1/2,-z-1/2

loop_
_atom_site_label
_atom_site_type_symbol
_atom_site_fract_x
_atom_site_fract_y
_atom_site_fract_z
_atom_site_occupancy
_atom_site_U_iso_or_equiv
H1 H+1 0.236 -0.048 0.214 1 0.0
O2 O-2 -0.2398 0.0804 0.1251 1 0.0
O1 O-2 0.1239 -0.1214 0.1585 1 0.0
F3 F-1 0.2989 0.2918 0.0486 1 0.0
F1 F-1 0.7304 0.455 0.1051 1 0.0
H4 H+1 -0.173 0.208 0.117 1 0.0
Si1 Si+4 0.5 0 0.5 1 0.0
H3 H+1 -0.272 0.042 0.183 1 0.0
F2 F-1 0.392 0.6114 0.1334 1 0.0
Cu1 Cu+2 0 0 0 1 0.0
H2 H+1 -0.222 0.244 -0.17 1 0.0
